data_4032823
loop_
_publ_author_name
'Matsuzawa, Akinobu'
'Noda, Hidetoshi'
'Kumagai, Naoya'
'Shibasaki, Masakatsu'

_publ_section_title
;
 Direct Catalytic Asymmetric Aldol Addition of an \a-CF3 Amide to
 Arylglyoxal Hydrates.
;
_journal_issue 15
_journal_name_full 'The Journal of organic chemistry'
_journal_page_first 8304
_journal_page_last 8308
_journal_paper_doi 10.1021/acs.joc.7b01381
_journal_volume 82
_journal_year 2017
_chemical_absolute_configuration 'CHOOSE rm ad rmad syn or unk'
_chemical_formula_moiety 'C24 H29 F3 N2 O3 Si'
_chemical_formula_sum 'C24 H29 F3 N2 O3 Si'
_chemical_formula_weight 478.59
_space_group_crystal_system monoclinic
_space_group_IT_number 4
_space_group_name_Hall 'P 2yb'
_space_group_name_H-M_alt 'P 1 21 1'
_symmetry_space_group_name_Hall 'P 2yb'
_symmetry_space_group_name_H-M 'P 1 21 1'
_atom_sites_solution_hydrogens geom
_atom_sites_solution_primary direct
_atom_sites_solution_secondary difmap
_cell_angle_alpha 90.0000
_cell_angle_beta 95.524(7)
_cell_angle_gamma 90.0000
_cell_formula_units_Z 4
_cell_length_a 8.57829(16)
_cell_length_b 18.2622(3)
_cell_length_c 15.8812(3)
_cell_measurement_reflns_used 21503
_cell_measurement_temperature 93
_cell_measurement_theta_max 68.33
_cell_measurement_theta_min 3.70
_cell_volume 2476.37(8)
_computing_cell_refinement 'RAPID AUTO'
_computing_data_collection 'RAPID AUTO (Rigaku, ????)'
_computing_data_reduction 'RAPID AUTO'
_computing_molecular_graphics 'CrystalStructure 4.2'
_computing_publication_material 'CrystalStructure 4.2 (Rigaku, 2015)'
_computing_structure_refinement 'SHELXL Version 2014/3 (Sheldrick, 2008)'
_computing_structure_solution 'SIR2011 (Burla, et al., 2012)'
_diffrn_ambient_temperature 93
_diffrn_detector_area_resol_mean 10.000
_diffrn_measured_fraction_theta_full 1.000
_diffrn_measured_fraction_theta_max 0.999
_diffrn_measurement_device_type 'Rigaku R-AXIS RAPID'
_diffrn_measurement_method \w
_diffrn_radiation_type 'Cu K\a'
_diffrn_radiation_wavelength 1.54187
_diffrn_reflns_av_R_equivalents 0.0471
_diffrn_reflns_Laue_measured_fraction_full 1.000
_diffrn_reflns_Laue_measured_fraction_max 0.999
_diffrn_reflns_limit_h_max 10
_diffrn_reflns_limit_h_min -10
_diffrn_reflns_limit_k_max 22
_diffrn_reflns_limit_k_min -22
_diffrn_reflns_limit_l_max 18
_diffrn_reflns_limit_l_min -19
_diffrn_reflns_number 29196
_diffrn_reflns_point_group_measured_fraction_full 0.958
_diffrn_reflns_point_group_measured_fraction_max 0.957
_diffrn_reflns_theta_full 67.687
_diffrn_reflns_theta_max 68.237
_diffrn_reflns_theta_min 3.698
_diffrn_standards_number 0
_exptl_absorpt_coefficient_mu 1.277
_exptl_absorpt_correction_T_max 0.775
_exptl_absorpt_correction_T_min 0.614
_exptl_absorpt_correction_type multi-scan
_exptl_absorpt_process_details 'ABSCOR (Rigaku, 1995)'
_exptl_crystal_colour colorless
_exptl_crystal_density_diffrn 1.284
_exptl_crystal_density_method 'not measured'
_exptl_crystal_description prism
_exptl_crystal_F_000 1008.00
_exptl_crystal_size_max 0.200
_exptl_crystal_size_mid 0.200
_exptl_crystal_size_min 0.200
_refine_diff_density_max 0.23
_refine_diff_density_min -0.29
_refine_ls_abs_structure_details
;
 Flack x determined using 3491 quotients [(I+)-(I-)]/[(I+)+(I-)]
 (Parsons, Flack and Wagner, Acta Cryst. B69 (2013) 249-259).
;
_refine_ls_abs_structure_Flack 0.010(13)
_refine_ls_extinction_method none
_refine_ls_goodness_of_fit_ref 1.123
_refine_ls_hydrogen_treatment constr
_refine_ls_number_parameters 595
_refine_ls_number_reflns 8666
_refine_ls_number_restraints 1
_refine_ls_R_factor_all 0.0394
_refine_ls_R_factor_gt 0.0360
_refine_ls_shift/su_max 0.000
_refine_ls_structure_factor_coef Fsqd
_refine_ls_weighting_details 'w = 1/[\s^2^(Fo^2^)+(0.0536P)^2^+0.1037P] where P=(Fo^2^+2Fc^2^)/3'
_refine_ls_weighting_scheme calc
_refine_ls_wR_factor_gt 0.0949
_refine_ls_wR_factor_ref 0.0998
_reflns_Friedel_coverage 0.852
_reflns_Friedel_fraction_full 0.914
_reflns_Friedel_fraction_max 0.912
_reflns_number_gt 8109
_reflns_number_total 8666
_reflns_threshold_expression F^2^>2.0\s(F^2^)
_cod_data_source_file jo7b01381_si_002.cif
_cod_data_source_block 151116noda
_cod_original_cell_volume 2476.38(8)
_cod_database_code 4032823
_shelxl_version_number 2014-3

loop_
_space_group_symop_id
_space_group_symop_operation_xyz
1 +X,+Y,+Z
2 -X,1/2+Y,-Z

loop_
_atom_site_label
_atom_site_type_symbol
_atom_site_fract_x
_atom_site_fract_y
_atom_site_fract_z
_atom_site_U_iso_or_equiv
_atom_site_adp_type
_atom_site_occupancy
_atom_site_site_symmetry_order
_atom_site_calc_flag
_atom_site_refinement_flags_posn
_atom_site_refinement_flags_adp
Si1 Si 0.00039(11) 0.51332(5) 0.58651(5) 0.0218(2) Uani 1 1 d . .
Si2 Si 0.43321(10) 0.72758(5) 0.12223(5) 0.0201(2) Uani 1 1 d . .
F1 F 0.0032(2) 0.70706(10) 0.30427(12) 0.0271(4) Uani 1 1 d . .
F2 F 0.3139(2) 0.64462(11) -0.22411(12) 0.0301(5) Uani 1 1 d . .
F3 F 0.3726(2) 0.75123(11) -0.26922(11) 0.0277(5) Uani 1 1 d . .
F4 F 0.5492(2) 0.68440(11) -0.20075(12) 0.0290(5) Uani 1 1 d . .
F5 F -0.2306(2) 0.67022(11) 0.31838(13) 0.0286(5) Uani 1 1 d . .
F7 F -0.1046(2) 0.62599(10) 0.21882(11) 0.0274(5) Uani 1 1 d . .
O1 O -0.2530(2) 0.51623(13) 0.34311(15) 0.0243(5) Uani 1 1 d . .
O2 O 0.5815(2) 0.81234(13) -0.09616(15) 0.0236(5) Uani 1 1 d . .
O3 O 0.3425(2) 0.72819(13) 0.02442(12) 0.0197(5) Uani 1 1 d . .
O4 O 0.0567(2) 0.54580(11) 0.49602(13) 0.0190(5) Uani 1 1 d . .
O5 O 0.4128(3) 0.56092(13) -0.04931(16) 0.0291(6) Uani 1 1 d . .
O6 O -0.0192(3) 0.72807(13) 0.49614(14) 0.0262(5) Uani 1 1 d . .
N1 N -0.0330(3) 0.45382(14) 0.32871(16) 0.0175(6) Uani 1 1 d . .
N2 N 0.2360(3) 0.48972(15) 0.31962(17) 0.0210(6) Uani 1 1 d . .
N3 N 0.0852(3) 0.83652(15) -0.10280(17) 0.0214(6) Uani 1 1 d . .
N5 N 0.3549(3) 0.87420(14) -0.10657(16) 0.0173(5) Uani 1 1 d . .
C1 C 0.1918(4) 0.88809(17) -0.10519(18) 0.0170(6) Uani 1 1 d . .
C3 C -0.1107(4) 0.51685(18) 0.34076(19) 0.0181(6) Uani 1 1 d . .
C4 C 0.3528(4) 0.73878(17) -0.12303(19) 0.0176(6) Uani 1 1 d . .
H4 H 0.2374 0.7482 -0.1292 0.021 Uiso 1 1 calc R U
C5 C 0.4394(4) 0.81125(18) -0.10700(19) 0.0168(6) Uani 1 1 d . .
C6 C -0.0183(4) 0.58750(17) 0.3565(2) 0.0179(7) Uani 1 1 d . .
H6 H 0.0918 0.5791 0.3429 0.021 Uiso 1 1 calc R U
C7 C 0.1280(4) 0.43920(17) 0.32163(18) 0.0168(6) Uani 1 1 d . .
C8 C 0.1514(4) 0.36314(18) 0.31728(19) 0.0194(7) Uani 1 1 d . .
C9 C 0.1658(4) 0.96315(17) -0.10523(19) 0.0188(7) Uani 1 1 d . .
C10 C 0.3997(4) 0.70476(17) -0.2037(2) 0.0215(7) Uani 1 1 d . .
C11 C -0.0167(4) 0.60542(17) 0.45148(19) 0.0184(6) Uani 1 1 d . .
H11 H -0.1276 0.6081 0.4657 0.022 Uiso 1 1 calc R U
C12 C 0.0637(4) 0.67825(17) 0.4770(2) 0.0188(7) Uani 1 1 d . .
C13 C -0.0898(4) 0.64803(18) 0.3004(2) 0.0216(7) Uani 1 1 d . .
C14 C 0.3224(4) 0.61257(18) -0.05232(19) 0.0207(7) Uani 1 1 d . .
C15 C 0.2996(4) 0.75546(19) 0.5017(2) 0.0240(7) Uani 1 1 d . .
H15 H 0.2321 0.7934 0.5171 0.029 Uiso 1 1 calc R U
C16 C 0.2371(4) 0.68682(18) 0.4785(2) 0.0196(7) Uani 1 1 d . .
C17 C 0.3165(4) 1.00417(18) -0.1094(2) 0.0233(7) Uani 1 1 d . .
H17A H 0.3306 1.0417 -0.0644 0.028 Uiso 1 1 calc R U
H17B H 0.3198 1.0282 -0.1651 0.028 Uiso 1 1 calc R U
C18 C 0.4416(4) 0.94434(17) -0.0961(2) 0.0195(7) Uani 1 1 d . .
H18A H 0.5185 0.9487 -0.1385 0.023 Uiso 1 1 calc R U
H18B H 0.4978 0.9478 -0.0388 0.023 Uiso 1 1 calc R U
C19 C 0.3944(4) 0.68983(17) -0.04523(19) 0.0178(7) Uani 1 1 d . .
H19 H 0.5109 0.6850 -0.0362 0.021 Uiso 1 1 calc R U
C20 C -0.1028(4) 0.9338(2) -0.0996(2) 0.0257(8) Uani 1 1 d . .
H20 H -0.2088 0.9481 -0.0974 0.031 Uiso 1 1 calc R U
C21 C -0.1220(4) 0.38432(17) 0.3235(2) 0.0203(7) Uani 1 1 d . .
H21A H -0.1966 0.3834 0.2719 0.024 Uiso 1 1 calc R U
H21B H -0.1815 0.3785 0.3736 0.024 Uiso 1 1 calc R U
C22 C -0.0631(4) 0.8608(2) -0.1003(2) 0.0241(7) Uani 1 1 d . .
H22 H -0.1444 0.8256 -0.0990 0.029 Uiso 1 1 calc R U
C23 C 0.0144(4) 0.9868(2) -0.1020(2) 0.0245(7) Uani 1 1 d . .
H23 H -0.0099 1.0375 -0.1014 0.029 Uiso 1 1 calc R U
C24 C 0.1500(4) 0.60150(18) -0.0645(2) 0.0205(7) Uani 1 1 d . .
C25 C 0.3373(4) 0.63187(18) 0.4556(2) 0.0220(7) Uani 1 1 d . .
H25 H 0.2970 0.5849 0.4397 0.026 Uiso 1 1 calc R U
C26 C 0.4965(4) 0.6459(2) 0.4562(2) 0.0260(8) Uani 1 1 d . .
H26 H 0.5647 0.6084 0.4405 0.031 Uiso 1 1 calc R U
C27 C 0.4193(4) 0.3915(2) 0.3095(2) 0.0273(8) Uani 1 1 d . .
H27 H 0.5245 0.3765 0.3058 0.033 Uiso 1 1 calc R U
C28 C 0.0001(4) 0.32289(18) 0.3207(2) 0.0242(7) Uani 1 1 d . .
H28A H 0.0030 0.2917 0.3718 0.029 Uiso 1 1 calc R U
H28B H -0.0230 0.2918 0.2700 0.029 Uiso 1 1 calc R U
C29 C -0.1173(4) 0.6436(2) -0.0679(2) 0.0292(8) Uani 1 1 d . .
H29 H -0.1905 0.6814 -0.0599 0.035 Uiso 1 1 calc R U
C30 C 0.4577(4) 0.7687(2) 0.5024(2) 0.0277(8) Uani 1 1 d . .
H30 H 0.4990 0.8154 0.5188 0.033 Uiso 1 1 calc R U
C31 C 0.3006(4) 0.33945(19) 0.3106(2) 0.0259(8) Uani 1 1 d . .
H31 H 0.3231 0.2887 0.3067 0.031 Uiso 1 1 calc R U
C32 C -0.0627(4) 0.5196(2) -0.1061(2) 0.0301(8) Uani 1 1 d . .
H32 H -0.0986 0.4724 -0.1241 0.036 Uiso 1 1 calc R U
C33 C 0.0955(4) 0.53275(18) -0.0915(2) 0.0242(7) Uani 1 1 d . .
H33 H 0.1680 0.4947 -0.0999 0.029 Uiso 1 1 calc R U
C34 C 0.0417(4) 0.65681(19) -0.0526(2) 0.0240(7) Uani 1 1 d . .
H34 H 0.0776 0.7038 -0.0339 0.029 Uiso 1 1 calc R U
C35 C 0.3833(4) 0.4647(2) 0.3139(2) 0.0251(7) Uani 1 1 d . .
H35 H 0.4656 0.4994 0.3129 0.030 Uiso 1 1 calc R U
C36 C -0.1699(4) 0.5742(2) -0.0950(2) 0.0298(8) Uani 1 1 d . .
H36 H -0.2790 0.5648 -0.1057 0.036 Uiso 1 1 calc R U
C37 C 0.3447(4) 0.80742(19) 0.1748(2) 0.0235(7) Uani 1 1 d . .
C38 C 0.5566(4) 0.7138(2) 0.4793(2) 0.0276(8) Uani 1 1 d . .
H38 H 0.6656 0.7230 0.4793 0.033 Uiso 1 1 calc R U
C39 C 0.4108(5) 0.8796(2) 0.1439(2) 0.0305(8) Uani 1 1 d . .
H39A H 0.5247 0.8804 0.1574 0.037 Uiso 1 1 calc R U
H39B H 0.3860 0.8838 0.0825 0.037 Uiso 1 1 calc R U
H39C H 0.3638 0.9208 0.1719 0.037 Uiso 1 1 calc R U
C40 C 0.1611(4) 0.44823(18) 0.6236(2) 0.0261(8) Uani 1 1 d . .
C41 C 0.6457(4) 0.7395(2) 0.1158(2) 0.0273(8) Uani 1 1 d . .
H41A H 0.7002 0.7392 0.1729 0.033 Uiso 1 1 calc R U
H41B H 0.6850 0.6993 0.0828 0.033 Uiso 1 1 calc R U
H41C H 0.6646 0.7862 0.0882 0.033 Uiso 1 1 calc R U
C42 C 0.3893(5) 0.6398(2) 0.1747(2) 0.0323(9) Uani 1 1 d . .
H42A H 0.4423 0.6391 0.2322 0.039 Uiso 1 1 calc R U
H42B H 0.2760 0.6354 0.1772 0.039 Uiso 1 1 calc R U
H42C H 0.4266 0.5987 0.1423 0.039 Uiso 1 1 calc R U
C43 C 0.3839(5) 0.8011(2) 0.2711(2) 0.0361(9) Uani 1 1 d . .
H43A H 0.3419 0.7551 0.2910 0.043 Uiso 1 1 calc R U
H43B H 0.4978 0.8020 0.2845 0.043 Uiso 1 1 calc R U
H43C H 0.3370 0.8424 0.2990 0.043 Uiso 1 1 calc R U
C44 C 0.1662(4) 0.8067(2) 0.1532(2) 0.0320(9) Uani 1 1 d . .
H44A H 0.1233 0.7607 0.1728 0.038 Uiso 1 1 calc R U
H44B H 0.1197 0.8480 0.1812 0.038 Uiso 1 1 calc R U
H44C H 0.1419 0.8110 0.0918 0.038 Uiso 1 1 calc R U
C45 C 0.1954(5) 0.3969(2) 0.5510(2) 0.0352(9) Uani 1 1 d . .
H45A H 0.1001 0.3700 0.5312 0.042 Uiso 1 1 calc R U
H45B H 0.2303 0.4258 0.5043 0.042 Uiso 1 1 calc R U
H45C H 0.2777 0.3622 0.5712 0.042 Uiso 1 1 calc R U
C46 C 0.3109(5) 0.4899(2) 0.6540(3) 0.0408(10) Uani 1 1 d . .
H46A H 0.2900 0.5228 0.7003 0.049 Uiso 1 1 calc R U
H46B H 0.3929 0.4550 0.6739 0.049 Uiso 1 1 calc R U
H46C H 0.3455 0.5186 0.6071 0.049 Uiso 1 1 calc R U
C47 C -0.0221(5) 0.5912(2) 0.6596(2) 0.0353(9) Uani 1 1 d . .
H47A H -0.0552 0.5728 0.7130 0.042 Uiso 1 1 calc R U
H47B H 0.0783 0.6168 0.6705 0.042 Uiso 1 1 calc R U
H47C H -0.1011 0.6252 0.6338 0.042 Uiso 1 1 calc R U
C48 C -0.1919(5) 0.4667(2) 0.5637(3) 0.0419(10) Uani 1 1 d . .
H48A H -0.2264 0.4473 0.6164 0.050 Uiso 1 1 calc R U
H48B H -0.2694 0.5018 0.5387 0.050 Uiso 1 1 calc R U
H48C H -0.1812 0.4263 0.5240 0.050 Uiso 1 1 calc R U
C49 C 0.1098(6) 0.4012(2) 0.6964(3) 0.0442(11) Uani 1 1 d . .
H49A H 0.0140 0.3745 0.6769 0.053 Uiso 1 1 calc R U
H49B H 0.1930 0.3663 0.7146 0.053 Uiso 1 1 calc R U
H49C H 0.0899 0.4330 0.7439 0.053 Uiso 1 1 calc R U

loop_
_atom_site_aniso_label
_atom_site_aniso_U_11
_atom_site_aniso_U_22
_atom_site_aniso_U_33
_atom_site_aniso_U_23
_atom_site_aniso_U_13
_atom_site_aniso_U_12
Si1 0.0262(5) 0.0217(4) 0.0177(4) 0.0018(3) 0.0032(4) -0.0011(4)
Si2 0.0220(5) 0.0205(4) 0.0177(4) 0.0020(3) 0.0020(3) 0.0032(4)
F1 0.0316(11) 0.0204(10) 0.0291(11) 0.0052(8) 0.0022(8) -0.0024(8)
F2 0.0386(12) 0.0243(10) 0.0281(11) -0.0075(8) 0.0061(9) -0.0127(9)
F3 0.0342(12) 0.0299(11) 0.0192(10) 0.0032(7) 0.0035(8) -0.0028(9)
F4 0.0243(10) 0.0354(12) 0.0280(11) -0.0053(8) 0.0067(8) 0.0064(9)
F5 0.0205(10) 0.0306(11) 0.0348(11) 0.0057(9) 0.0033(8) 0.0092(9)
F7 0.0357(12) 0.0282(11) 0.0179(9) 0.0014(8) -0.0004(8) 0.0024(9)
O1 0.0124(11) 0.0275(12) 0.0331(13) -0.0019(10) 0.0025(9) 0.0003(10)
O2 0.0127(11) 0.0243(12) 0.0335(13) 0.0013(10) 0.0014(9) -0.0009(10)
O3 0.0180(11) 0.0218(11) 0.0191(11) -0.0020(9) 0.0013(8) 0.0026(10)
O4 0.0181(11) 0.0179(11) 0.0210(11) 0.0030(9) 0.0011(9) 0.0015(9)
O5 0.0270(13) 0.0208(13) 0.0389(14) 0.0033(10) -0.0003(11) 0.0045(11)
O6 0.0224(12) 0.0229(12) 0.0334(13) -0.0063(10) 0.0043(10) 0.0043(11)
N1 0.0165(14) 0.0166(14) 0.0198(13) -0.0004(10) 0.0037(10) -0.0026(11)
N2 0.0167(14) 0.0246(15) 0.0221(15) -0.0034(11) 0.0034(11) -0.0010(12)
N3 0.0136(13) 0.0264(16) 0.0244(14) 0.0016(11) 0.0021(11) -0.0020(12)
N5 0.0111(13) 0.0198(14) 0.0211(13) -0.0004(10) 0.0024(10) -0.0034(11)
C1 0.0126(15) 0.0261(17) 0.0124(14) -0.0002(12) 0.0013(11) -0.0005(13)
C3 0.0170(15) 0.0220(16) 0.0153(15) 0.0013(13) 0.0011(12) 0.0005(14)
C4 0.0145(15) 0.0190(17) 0.0195(15) 0.0002(12) 0.0022(12) -0.0014(13)
C5 0.0144(16) 0.0198(16) 0.0169(15) 0.0006(12) 0.0042(12) -0.0008(13)
C6 0.0138(15) 0.0197(16) 0.0204(16) -0.0007(12) 0.0031(12) 0.0000(13)
C7 0.0145(16) 0.0232(17) 0.0125(14) -0.0017(12) 0.0004(12) -0.0006(13)
C8 0.0243(18) 0.0200(16) 0.0136(15) 0.0000(12) -0.0001(12) 0.0002(14)
C9 0.0221(17) 0.0210(16) 0.0137(15) 0.0001(12) 0.0034(12) -0.0003(13)
C10 0.0228(17) 0.0195(17) 0.0222(17) -0.0006(13) 0.0020(13) -0.0040(14)
C11 0.0153(16) 0.0211(16) 0.0190(16) 0.0017(12) 0.0028(12) 0.0006(13)
C12 0.0220(17) 0.0167(16) 0.0180(16) 0.0011(12) 0.0035(13) 0.0009(14)
C13 0.0201(17) 0.0244(18) 0.0209(16) -0.0020(13) 0.0048(13) -0.0013(14)
C14 0.0252(18) 0.0214(17) 0.0158(16) 0.0018(12) 0.0033(13) 0.0003(15)
C15 0.0275(19) 0.0233(17) 0.0225(17) -0.0037(13) 0.0089(14) -0.0017(15)
C16 0.0214(17) 0.0206(16) 0.0168(16) 0.0008(12) 0.0018(13) -0.0012(14)
C17 0.0204(16) 0.0216(18) 0.0285(18) 0.0008(13) 0.0053(14) -0.0025(14)
C18 0.0175(16) 0.0178(16) 0.0232(17) 0.0001(12) 0.0017(13) -0.0054(13)
C19 0.0158(16) 0.0202(16) 0.0177(16) 0.0001(12) 0.0029(12) 0.0007(13)
C20 0.0154(17) 0.037(2) 0.0246(17) 0.0003(15) 0.0024(13) 0.0056(15)
C21 0.0192(17) 0.0204(16) 0.0212(16) -0.0004(12) 0.0013(13) -0.0053(14)
C22 0.0135(16) 0.0336(19) 0.0255(18) -0.0007(14) 0.0027(13) -0.0040(14)
C23 0.0228(18) 0.0284(18) 0.0224(18) -0.0013(13) 0.0027(14) 0.0034(15)
C24 0.0206(17) 0.0220(16) 0.0192(16) 0.0052(12) 0.0045(13) -0.0039(14)
C25 0.0189(17) 0.0188(17) 0.0279(17) -0.0003(13) 0.0001(13) -0.0010(13)
C26 0.0203(18) 0.0252(18) 0.0327(19) -0.0008(14) 0.0043(15) 0.0032(15)
C27 0.0209(18) 0.031(2) 0.0303(19) -0.0031(14) 0.0047(14) 0.0084(15)
C28 0.0278(19) 0.0214(18) 0.0232(17) 0.0008(13) 0.0014(14) -0.0032(15)
C29 0.0223(19) 0.031(2) 0.035(2) 0.0028(15) 0.0076(15) -0.0006(15)
C30 0.031(2) 0.0243(18) 0.0284(19) -0.0061(14) 0.0051(15) -0.0107(16)
C31 0.0278(19) 0.0238(18) 0.0259(17) -0.0020(14) 0.0014(14) 0.0072(15)
C32 0.0328(19) 0.0292(19) 0.0284(19) -0.0030(15) 0.0032(15) -0.0136(17)
C33 0.0288(18) 0.0229(18) 0.0209(17) 0.0014(13) 0.0027(14) -0.0031(14)
C34 0.0214(18) 0.0223(17) 0.0290(18) 0.0019(13) 0.0057(14) -0.0046(14)
C35 0.0153(16) 0.034(2) 0.0262(18) -0.0037(14) 0.0047(13) -0.0023(15)
C36 0.0225(19) 0.036(2) 0.0311(19) 0.0016(15) 0.0023(15) -0.0099(16)
C37 0.0302(19) 0.0210(17) 0.0198(17) -0.0005(13) 0.0047(14) 0.0044(15)
C38 0.0175(17) 0.035(2) 0.0298(19) -0.0004(15) 0.0017(14) -0.0075(15)
C39 0.036(2) 0.0246(19) 0.0305(19) -0.0009(15) 0.0025(16) 0.0041(17)
C40 0.039(2) 0.0187(17) 0.0207(17) -0.0010(13) 0.0028(15) 0.0018(15)
C41 0.0243(19) 0.033(2) 0.0236(17) 0.0022(14) -0.0029(14) 0.0037(16)
C42 0.042(2) 0.0279(19) 0.0275(19) 0.0080(15) 0.0077(16) 0.0052(17)
C43 0.053(3) 0.033(2) 0.0222(19) -0.0016(15) 0.0047(17) 0.0068(19)
C44 0.034(2) 0.0297(19) 0.034(2) 0.0030(15) 0.0132(17) 0.0089(17)
C45 0.051(3) 0.0247(19) 0.030(2) -0.0019(15) 0.0048(18) 0.0113(18)
C46 0.039(2) 0.036(2) 0.044(2) 0.0018(18) -0.0131(18) 0.0075(19)
C47 0.052(3) 0.031(2) 0.0230(19) 0.0012(15) 0.0056(17) 0.0131(18)
C48 0.036(2) 0.051(3) 0.040(2) 0.0125(19) 0.0088(18) -0.011(2)
C49 0.068(3) 0.035(2) 0.031(2) 0.0124(17) 0.010(2) 0.013(2)

loop_
_atom_type_symbol
_atom_type_description
_atom_type_scat_dispersion_real
_atom_type_scat_dispersion_imag
_atom_type_scat_source
C C 0.0181 0.0091
;
International Tables for Crystallography
(Vol. C, Tables 4.2.6.8 and 6.1.1.4)
;
H H 0.0000 0.0000
;
International Tables for Crystallography
(Vol. C, Table 6.1.1.4)
;
F F 0.0727 0.0534
;
International Tables for Crystallography
(Vol. C, Tables 4.2.6.8 and 6.1.1.4)
;
N N 0.0311 0.0180
;
International Tables for Crystallography
(Vol. C, Tables 4.2.6.8 and 6.1.1.4)
;
O O 0.0492 0.0322
;
International Tables for Crystallography
(Vol. C, Tables 4.2.6.8 and 6.1.1.4)
;
Si Si 0.2541 0.3302
;
International Tables for Crystallography
(Vol. C, Tables 4.2.6.8 and 6.1.1.4)
;

loop_
_geom_angle_atom_site_label_1
_geom_angle_atom_site_label_2
_geom_angle_atom_site_label_3
_geom_angle
O4 Si1 C47 108.77(15)
O4 Si1 C48 108.66(16)
C47 Si1 C48 109.2(2)
O4 Si1 C40 103.35(13)
C47 Si1 C40 114.04(17)
C48 Si1 C40 112.50(19)
O3 Si2 C41 108.75(13)
O3 Si2 C42 109.04(15)
C41 Si2 C42 111.65(17)
O3 Si2 C37 103.68(13)
C41 Si2 C37 112.13(17)
C42 Si2 C37 111.24(15)
C19 O3 Si2 124.76(19)
C11 O4 Si1 123.56(19)
C3 N1 C7 131.8(3)
C3 N1 C21 118.6(3)
C7 N1 C21 109.5(2)
C7 N2 C35 115.5(3)
C1 N3 C22 115.1(3)
C5 N5 C1 132.5(3)
C5 N5 C18 118.0(3)
C1 N5 C18 109.1(2)
N3 C1 C9 126.4(3)
N3 C1 N5 124.0(3)
C9 C1 N5 109.5(3)
O1 C3 N1 120.2(3)
O1 C3 C6 120.5(3)
N1 C3 C6 119.2(3)
C10 C4 C5 109.4(2)
C10 C4 C19 112.4(3)
C5 C4 C19 107.4(2)
C10 C4 H4 109.2
C5 C4 H4 109.2
C19 C4 H4 109.2
O2 C5 N5 120.9(3)
O2 C5 C4 120.2(3)
N5 C5 C4 118.8(3)
C13 C6 C3 110.4(3)
C13 C6 C11 112.7(3)
C3 C6 C11 107.2(2)
C13 C6 H6 108.8
C3 C6 H6 108.8
C11 C6 H6 108.8
N2 C7 C8 126.2(3)
N2 C7 N1 124.4(3)
C8 C7 N1 109.5(3)
C31 C8 C7 117.1(3)
C31 C8 C28 132.1(3)
C7 C8 C28 110.8(3)
C23 C9 C1 117.5(3)
C23 C9 C17 131.8(3)
C1 C9 C17 110.7(3)
F4 C10 F2 106.5(3)
F4 C10 F3 107.3(3)
F2 C10 F3 106.2(3)
F4 C10 C4 114.8(3)
F2 C10 C4 110.9(3)
F3 C10 C4 110.8(3)
O4 C11 C12 111.6(2)
O4 C11 C6 106.7(2)
C12 C11 C6 113.8(3)
O4 C11 H11 108.2
C12 C11 H11 108.2
C6 C11 H11 108.2
O6 C12 C16 121.7(3)
O6 C12 C11 117.2(3)
C16 C12 C11 121.1(3)
F5 C13 F1 107.1(3)
F5 C13 F7 107.0(3)
F1 C13 F7 106.5(2)
F5 C13 C6 115.0(3)
F1 C13 C6 110.9(3)
F7 C13 C6 110.0(3)
O5 C14 C24 121.4(3)
O5 C14 C19 117.2(3)
C24 C14 C19 121.4(3)
C30 C15 C16 120.8(3)
C30 C15 H15 119.6
C16 C15 H15 119.6
C25 C16 C15 118.9(3)
C25 C16 C12 124.0(3)
C15 C16 C12 117.0(3)
C9 C17 C18 103.5(3)
C9 C17 H17A 111.1
C18 C17 H17A 111.1
C9 C17 H17B 111.1
C18 C17 H17B 111.1
H17A C17 H17B 109.0
N5 C18 C17 105.3(3)
N5 C18 H18A 110.7
C17 C18 H18A 110.7
N5 C18 H18B 110.7
C17 C18 H18B 110.7
H18A C18 H18B 108.8
O3 C19 C4 105.9(2)
O3 C19 C14 110.9(2)
C4 C19 C14 114.4(3)
O3 C19 H19 108.5
C4 C19 H19 108.5
C14 C19 H19 108.5
C22 C20 C23 119.4(3)
C22 C20 H20 120.3
C23 C20 H20 120.3
N1 C21 C28 106.1(3)
N1 C21 H21A 110.5
C28 C21 H21A 110.5
N1 C21 H21B 110.5
C28 C21 H21B 110.5
H21A C21 H21B 108.7
N3 C22 C20 123.6(3)
N3 C22 H22 118.2
C20 C22 H22 118.2
C9 C23 C20 117.9(3)
C9 C23 H23 121.0
C20 C23 H23 121.0
C33 C24 C34 119.0(3)
C33 C24 C14 117.6(3)
C34 C24 C14 123.4(3)
C26 C25 C16 119.8(3)
C26 C25 H25 120.1
C16 C25 H25 120.1
C38 C26 C25 120.7(3)
C38 C26 H26 119.7
C25 C26 H26 119.7
C35 C27 C31 119.6(3)
C35 C27 H27 120.2
C31 C27 H27 120.2
C8 C28 C21 103.8(3)
C8 C28 H28A 111.0
C21 C28 H28A 111.0
C8 C28 H28B 111.0
C21 C28 H28B 111.0
H28A C28 H28B 109.0
C34 C29 C36 119.7(3)
C34 C29 H29 120.1
C36 C29 H29 120.1
C15 C30 C38 120.0(3)
C15 C30 H30 120.0
C38 C30 H30 120.0
C8 C31 C27 118.4(3)
C8 C31 H31 120.8
C27 C31 H31 120.8
C33 C32 C36 120.7(3)
C33 C32 H32 119.6
C36 C32 H32 119.6
C32 C33 C24 120.4(3)
C32 C33 H33 119.8
C24 C33 H33 119.8
C29 C34 C24 120.5(3)
C29 C34 H34 119.8
C24 C34 H34 119.8
N2 C35 C27 123.1(3)
N2 C35 H35 118.4
C27 C35 H35 118.4
C32 C36 C29 119.7(3)
C32 C36 H36 120.2
C29 C36 H36 120.2
C39 C37 C44 109.1(3)
C39 C37 C43 109.3(3)
C44 C37 C43 109.8(3)
C39 C37 Si2 110.4(2)
C44 C37 Si2 109.4(2)
C43 C37 Si2 109.0(2)
C26 C38 C30 119.9(3)
C26 C38 H38 120.1
C30 C38 H38 120.1
C37 C39 H39A 109.5
C37 C39 H39B 109.5
H39A C39 H39B 109.5
C37 C39 H39C 109.5
H39A C39 H39C 109.5
H39B C39 H39C 109.5
C46 C40 C45 108.9(3)
C46 C40 C49 109.4(3)
C45 C40 C49 108.2(3)
C46 C40 Si1 110.7(2)
C45 C40 Si1 109.9(2)
C49 C40 Si1 109.6(3)
Si2 C41 H41A 109.5
Si2 C41 H41B 109.5
H41A C41 H41B 109.5
Si2 C41 H41C 109.5
H41A C41 H41C 109.5
H41B C41 H41C 109.5
Si2 C42 H42A 109.5
Si2 C42 H42B 109.5
H42A C42 H42B 109.5
Si2 C42 H42C 109.5
H42A C42 H42C 109.5
H42B C42 H42C 109.5
C37 C43 H43A 109.5
C37 C43 H43B 109.5
H43A C43 H43B 109.5
C37 C43 H43C 109.5
H43A C43 H43C 109.5
H43B C43 H43C 109.5
C37 C44 H44A 109.5
C37 C44 H44B 109.5
H44A C44 H44B 109.5
C37 C44 H44C 109.5
H44A C44 H44C 109.5
H44B C44 H44C 109.5
C40 C45 H45A 109.5
C40 C45 H45B 109.5
H45A C45 H45B 109.5
C40 C45 H45C 109.5
H45A C45 H45C 109.5
H45B C45 H45C 109.5
C40 C46 H46A 109.5
C40 C46 H46B 109.5
H46A C46 H46B 109.5
C40 C46 H46C 109.5
H46A C46 H46C 109.5
H46B C46 H46C 109.5
Si1 C47 H47A 109.5
Si1 C47 H47B 109.5
H47A C47 H47B 109.5
Si1 C47 H47C 109.5
H47A C47 H47C 109.5
H47B C47 H47C 109.5
Si1 C48 H48A 109.5
Si1 C48 H48B 109.5
H48A C48 H48B 109.5
Si1 C48 H48C 109.5
H48A C48 H48C 109.5
H48B C48 H48C 109.5
C40 C49 H49A 109.5
C40 C49 H49B 109.5
H49A C49 H49B 109.5
C40 C49 H49C 109.5
H49A C49 H49C 109.5
H49B C49 H49C 109.5

loop_
_geom_bond_atom_site_label_1
_geom_bond_atom_site_label_2
_geom_bond_distance
Si1 O4 1.669(2)
Si1 C47 1.858(4)
Si1 C48 1.861(4)
Si1 C40 1.872(4)
Si2 O3 1.669(2)
Si2 C41 1.848(3)
Si2 C42 1.862(4)
Si2 C37 1.876(3)
F1 C13 1.339(4)
F2 C10 1.344(4)
F3 C10 1.346(4)
F4 C10 1.331(4)
F5 C13 1.331(4)
F7 C13 1.352(4)
O1 C3 1.225(4)
O2 C5 1.215(4)
O3 C19 1.417(3)
O4 C11 1.413(4)
O5 C14 1.219(4)
O6 C12 1.211(4)
N1 C3 1.353(4)
N1 C7 1.422(4)
N1 C21 1.479(4)
N2 C7 1.310(4)
N2 C35 1.354(4)
N3 C1 1.316(4)
N3 C22 1.351(4)
N5 C5 1.360(4)
N5 C1 1.423(4)
N5 C18 1.483(4)
C1 C9 1.389(4)
C3 C6 1.522(4)
C4 C10 1.512(4)
C4 C5 1.527(4)
C4 C19 1.539(4)
C4 H4 1.0000
C6 C13 1.512(5)
C6 C11 1.543(4)
C6 H6 1.0000
C7 C8 1.406(4)
C8 C31 1.365(5)
C8 C28 1.497(5)
C9 C23 1.374(4)
C9 C17 1.501(4)
C11 C12 1.535(4)
C11 H11 1.0000
C12 C16 1.493(4)
C14 C24 1.486(4)
C14 C19 1.540(4)
C15 C30 1.377(5)
C15 C16 1.399(5)
C15 H15 0.9500
C16 C25 1.393(4)
C17 C18 1.532(5)
C17 H17A 0.9900
C17 H17B 0.9900
C18 H18A 0.9900
C18 H18B 0.9900
C19 H19 1.0000
C20 C22 1.377(5)
C20 C23 1.398(5)
C20 H20 0.9500
C21 C28 1.538(5)
C21 H21A 0.9900
C21 H21B 0.9900
C22 H22 0.9500
C23 H23 0.9500
C24 C33 1.393(5)
C24 C34 1.397(5)
C25 C26 1.389(4)
C25 H25 0.9500
C26 C38 1.379(5)
C26 H26 0.9500
C27 C35 1.375(5)
C27 C31 1.395(5)
C27 H27 0.9500
C28 H28A 0.9900
C28 H28B 0.9900
C29 C34 1.384(5)
C29 C36 1.398(5)
C29 H29 0.9500
C30 C38 1.384(5)
C30 H30 0.9500
C31 H31 0.9500
C32 C33 1.376(5)
C32 C36 1.380(5)
C32 H32 0.9500
C33 H33 0.9500
C34 H34 0.9500
C35 H35 0.9500
C36 H36 0.9500
C37 C39 1.534(5)
C37 C44 1.537(5)
C37 C43 1.538(5)
C38 H38 0.9500
C39 H39A 0.9800
C39 H39B 0.9800
C39 H39C 0.9800
C40 C46 1.531(5)
C40 C45 1.536(5)
C40 C49 1.537(5)
C41 H41A 0.9800
C41 H41B 0.9800
C41 H41C 0.9800
C42 H42A 0.9800
C42 H42B 0.9800
C42 H42C 0.9800
C43 H43A 0.9800
C43 H43B 0.9800
C43 H43C 0.9800
C44 H44A 0.9800
C44 H44B 0.9800
C44 H44C 0.9800
C45 H45A 0.9800
C45 H45B 0.9800
C45 H45C 0.9800
C46 H46A 0.9800
C46 H46B 0.9800
C46 H46C 0.9800
C47 H47A 0.9800
C47 H47B 0.9800
C47 H47C 0.9800
C48 H48A 0.9800
C48 H48B 0.9800
C48 H48C 0.9800
C49 H49A 0.9800
C49 H49B 0.9800
C49 H49C 0.9800

loop_
_geom_torsion_atom_site_label_1
_geom_torsion_atom_site_label_2
_geom_torsion_atom_site_label_3
_geom_torsion_atom_site_label_4
_geom_torsion
C41 Si2 O3 C19 44.6(3)
C42 Si2 O3 C19 -77.3(3)
C37 Si2 O3 C19 164.1(2)
C47 Si1 O4 C11 -48.4(3)
C48 Si1 O4 C11 70.3(3)
C40 Si1 O4 C11 -170.0(2)
C22 N3 C1 C9 0.1(5)
C22 N3 C1 N5 178.9(3)
C5 N5 C1 N3 1.0(5)
C18 N5 C1 N3 -171.5(3)
C5 N5 C1 C9 179.9(3)
C18 N5 C1 C9 7.4(3)
C7 N1 C3 O1 178.5(3)
C21 N1 C3 O1 -3.5(4)
C7 N1 C3 C6 -5.1(5)
C21 N1 C3 C6 172.9(3)
C1 N5 C5 O2 -169.4(3)
C18 N5 C5 O2 2.6(4)
C1 N5 C5 C4 11.7(5)
C18 N5 C5 C4 -176.3(3)
C10 C4 C5 O2 -61.8(4)
C19 C4 C5 O2 60.5(4)
C10 C4 C5 N5 117.1(3)
C19 C4 C5 N5 -120.6(3)
O1 C3 C6 C13 -51.7(4)
N1 C3 C6 C13 131.9(3)
O1 C3 C6 C11 71.4(4)
N1 C3 C6 C11 -105.0(3)
C35 N2 C7 C8 -0.9(4)
C35 N2 C7 N1 179.1(3)
C3 N1 C7 N2 -5.4(5)
C21 N1 C7 N2 176.4(3)
C3 N1 C7 C8 174.6(3)
C21 N1 C7 C8 -3.6(3)
N2 C7 C8 C31 0.2(5)
N1 C7 C8 C31 -179.8(3)
N2 C7 C8 C28 -179.5(3)
N1 C7 C8 C28 0.5(3)
N3 C1 C9 C23 0.4(5)
N5 C1 C9 C23 -178.5(3)
N3 C1 C9 C17 -179.3(3)
N5 C1 C9 C17 1.8(3)
C5 C4 C10 F4 65.5(3)
C19 C4 C10 F4 -53.6(4)
C5 C4 C10 F2 -173.8(2)
C19 C4 C10 F2 67.0(3)
C5 C4 C10 F3 -56.2(3)
C19 C4 C10 F3 -175.3(2)
Si1 O4 C11 C12 92.8(3)
Si1 O4 C11 C6 -142.4(2)
C13 C6 C11 O4 -178.3(2)
C3 C6 C11 O4 60.1(3)
C13 C6 C11 C12 -54.7(3)
C3 C6 C11 C12 -176.3(2)
O4 C11 C12 O6 -129.8(3)
C6 C11 C12 O6 109.4(3)
O4 C11 C12 C16 49.9(4)
C6 C11 C12 C16 -71.0(4)
C3 C6 C13 F5 67.7(3)
C11 C6 C13 F5 -52.1(4)
C3 C6 C13 F1 -170.7(2)
C11 C6 C13 F1 69.5(3)
C3 C6 C13 F7 -53.2(3)
C11 C6 C13 F7 -172.9(3)
C30 C15 C16 C25 -0.3(5)
C30 C15 C16 C12 -178.1(3)
O6 C12 C16 C25 -178.7(3)
C11 C12 C16 C25 1.6(5)
O6 C12 C16 C15 -1.1(5)
C11 C12 C16 C15 179.3(3)
C23 C9 C17 C18 170.7(3)
C1 C9 C17 C18 -9.7(3)
C5 N5 C18 C17 173.1(3)
C1 N5 C18 C17 -13.2(3)
C9 C17 C18 N5 13.4(3)
Si2 O3 C19 C4 -144.9(2)
Si2 O3 C19 C14 90.5(3)
C10 C4 C19 O3 -179.4(2)
C5 C4 C19 O3 60.2(3)
C10 C4 C19 C14 -57.0(3)
C5 C4 C19 C14 -177.4(3)
O5 C14 C19 O3 -121.6(3)
C24 C14 C19 O3 59.9(4)
O5 C14 C19 C4 118.7(3)
C24 C14 C19 C4 -59.8(4)
C3 N1 C21 C28 -173.3(3)
C7 N1 C21 C28 5.1(3)
C1 N3 C22 C20 -0.5(5)
C23 C20 C22 N3 0.4(5)
C1 C9 C23 C20 -0.5(4)
C17 C9 C23 C20 179.2(3)
C22 C20 C23 C9 0.1(5)
O5 C14 C24 C33 -14.3(4)
C19 C14 C24 C33 164.1(3)
O5 C14 C24 C34 167.5(3)
C19 C14 C24 C34 -14.1(5)
C15 C16 C25 C26 0.0(5)
C12 C16 C25 C26 177.6(3)
C16 C25 C26 C38 0.1(5)
C31 C8 C28 C21 -177.1(3)
C7 C8 C28 C21 2.6(3)
N1 C21 C28 C8 -4.5(3)
C16 C15 C30 C38 0.6(5)
C7 C8 C31 C27 0.8(5)
C28 C8 C31 C27 -179.6(3)
C35 C27 C31 C8 -1.0(5)
C36 C32 C33 C24 0.5(5)
C34 C24 C33 C32 -0.1(5)
C14 C24 C33 C32 -178.3(3)
C36 C29 C34 C24 0.3(5)
C33 C24 C34 C29 -0.3(5)
C14 C24 C34 C29 177.8(3)
C7 N2 C35 C27 0.7(5)
C31 C27 C35 N2 0.3(5)
C33 C32 C36 C29 -0.6(5)
C34 C29 C36 C32 0.2(5)
O3 Si2 C37 C39 -75.2(3)
C41 Si2 C37 C39 41.9(3)
C42 Si2 C37 C39 167.7(2)
O3 Si2 C37 C44 44.7(2)
C41 Si2 C37 C44 161.9(2)
C42 Si2 C37 C44 -72.3(3)
O3 Si2 C37 C43 164.8(2)
C41 Si2 C37 C43 -78.1(3)
C42 Si2 C37 C43 47.7(3)
C25 C26 C38 C30 0.2(5)
C15 C30 C38 C26 -0.5(5)
O4 Si1 C40 C46 71.4(3)
C47 Si1 C40 C46 -46.5(3)
C48 Si1 C40 C46 -171.6(3)
O4 Si1 C40 C45 -49.0(3)
C47 Si1 C40 C45 -166.9(3)
C48 Si1 C40 C45 68.0(3)
O4 Si1 C40 C49 -167.8(3)
C47 Si1 C40 C49 74.3(3)
C48 Si1 C40 C49 -50.8(3)
